data_4073197
loop_
_publ_author_name
'Khusnutdinova, Julia R.'
'Zavalij, Peter Y.'
'Vedernikov, Andrei N.'

_publ_section_title
;
 C&#x2212;O Coupling of LPtIVMe(OH)X Complexes in Water (X =18OH, OH, OMe;
 L = di(2-pyridyl)methane sulfonate)
;
_journal_issue 14
_journal_name_full Organometallics
_journal_page_first 3466
_journal_paper_doi 10.1021/om070165h
_journal_volume 26
_journal_year 2007
_chemical_formula_moiety '(C13 H16 N2 O5 Pt S), (C13 H17 N2 O5 Pt S), (B F4), (C H4 O)1.625'
_chemical_formula_structural '[(C11H9N2O3S)Pt(CH3)(OCH3)(OH)][(C11H9N2O3S)Pt(CH3)(OCH3)(OH2)](BF4)(CH3OH)1.625'
_chemical_formula_sum 'C27.625 H39.5 B F4 N4 O11.625 Pt2 S2'
_chemical_formula_weight 1154.74
_chemical_name_common Pt-complex
_chemical_name_systematic
;
di-Pt-complex tetra-fluoroborate methanolate
;
_space_group_IT_number 2
_symmetry_cell_setting triclinic
_symmetry_space_group_name_Hall '-P 1'
_symmetry_space_group_name_H-M 'P -1'
_atom_sites_solution_hydrogens geom
_atom_sites_solution_primary direct
_atom_sites_solution_secondary difmap
_audit_creation_method 'SHELXL-97 & ZCIF'
_cell_angle_alpha 99.996(3)
_cell_angle_beta 100.958(3)
_cell_angle_gamma 109.545(2)
_cell_formula_units_Z 2
_cell_length_a 11.1100(16)
_cell_length_b 11.5756(17)
_cell_length_c 15.568(2)
_cell_measurement_reflns_used 3720
_cell_measurement_temperature 223(2)
_cell_measurement_theta_max 26.7
_cell_measurement_theta_min 2.2
_cell_volume 1790.5(4)
_computing_cell_refinement 'SAINT (Bruker, 1999)'
_computing_data_collection 'SMART (Bruker, 1999)'
_computing_data_reduction SAINT
_computing_molecular_graphics 'XSHEL (Bruker, 1999)'
_computing_publication_material SHELXL-97
_computing_structure_refinement 'SHELXL-97 (Sheldrick, 1997)'
_computing_structure_solution 'SHELXS-97 (Sheldrick, 1990)'
_diffrn_ambient_temperature 223(2)
_diffrn_detector 'CCD area detector'
_diffrn_detector_area_resol_mean 8.33
_diffrn_detector_type 'Bruker Smart1000'
_diffrn_measured_fraction_theta_full 0.959
_diffrn_measured_fraction_theta_max 0.959
_diffrn_measurement_details 340,200,435,606,50
_diffrn_measurement_device_type 'three-circle diffractometer'
_diffrn_measurement_method '\w scans'
_diffrn_measurement_specimen_support 'glass capillary'
_diffrn_orient_matrix_type standard
_diffrn_orient_matrix_UB_11 0.0582511
_diffrn_orient_matrix_UB_12 0.0418034
_diffrn_orient_matrix_UB_13 0.0630285
_diffrn_orient_matrix_UB_21 -0.0260522
_diffrn_orient_matrix_UB_22 -0.0839973
_diffrn_orient_matrix_UB_23 0.0150050
_diffrn_orient_matrix_UB_31 0.0758498
_diffrn_orient_matrix_UB_32 -0.0138412
_diffrn_orient_matrix_UB_33 -0.0195975
_diffrn_radiation_monochromator graphite
_diffrn_radiation_source 'fine-focus sealed tube'
_diffrn_radiation_type MoK\a
_diffrn_radiation_wavelength 0.71073
_diffrn_reflns_av_R_equivalents 0.0312
_diffrn_reflns_av_sigmaI/netI 0.0499
_diffrn_reflns_limit_h_max 13
_diffrn_reflns_limit_h_min -13
_diffrn_reflns_limit_k_max 13
_diffrn_reflns_limit_k_min -13
_diffrn_reflns_limit_l_max 18
_diffrn_reflns_limit_l_min -18
_diffrn_reflns_number 11831
_diffrn_reflns_theta_full 25.00
_diffrn_reflns_theta_max 25.00
_diffrn_reflns_theta_min 2.57
_diffrn_source_current 25
_diffrn_source_voltage 50
_diffrn_standards_decay_% -1.57
_exptl_absorpt_coefficient_mu 8.006
_exptl_absorpt_correction_T_max 0.619
_exptl_absorpt_correction_T_min 0.370
_exptl_absorpt_correction_type multi-scan
_exptl_absorpt_process_details 'SADABS (Sheldrick, 1996)'
_exptl_crystal_colour colorless
_exptl_crystal_density_diffrn 2.142
_exptl_crystal_density_method not_measured
_exptl_crystal_description prism
_exptl_crystal_F_000 1111
_exptl_crystal_id 'Vedern AVO6-1 crystal #2 from "rose"'
_exptl_crystal_size_max 0.12
_exptl_crystal_size_mid 0.07
_exptl_crystal_size_min 0.06
_refine_diff_density_max 1.638
_refine_diff_density_min -0.774
_refine_diff_density_rms 0.151
_refine_ls_extinction_method none
_refine_ls_goodness_of_fit_ref 1.000
_refine_ls_hydrogen_treatment constr
_refine_ls_matrix_type full
_refine_ls_number_parameters 520
_refine_ls_number_reflns 6046
_refine_ls_number_restraints 62
_refine_ls_restrained_S_all 1.002
_refine_ls_R_factor_all 0.0545
_refine_ls_R_factor_gt 0.0321
_refine_ls_shift/su_max 0.001
_refine_ls_shift/su_mean 0.000
_refine_ls_structure_factor_coef Fsqd
_refine_ls_weighting_details 'w=1/[\s^2^(Fo^2^)+(0.02P)^2^+7.25P], P=(max(Fo^2^,0)+2Fc^2^)/3'
_refine_ls_weighting_scheme calc
_refine_ls_wR_factor_gt 0.0657
_refine_ls_wR_factor_ref 0.0712
_reflns_number_gt 4490
_reflns_number_total 6046
_reflns_threshold_expression >2sigma(I)
_cod_data_source_file om070165h-file002.cif
_cod_data_source_block 1316
_cod_depositor_comments
;
The following automatic conversions were performed:

'_symmetry_cell_setting' value 'Triclinic' changed to 'triclinic'
according to /home/saulius/struct/CIF-dictionaries/cif_core.dic
dictionary named 'cif_core.dic' version 2.4.1 from 2010-06-29.

Automatic conversion script
Id: cif_fix_values 1715 2011-07-08 13:25:40Z adriana 
;
_cod_original_cell_volume 1790.5(5)
_cod_original_formula_sum 'C27.625 H39.50 B F4 N4 O11.625 Pt2 S2'
_cod_database_code 4073197
_diffrn_measurement_total_frames-ccd 1631
_diffrn_measurement_frame_width-ccd 0.3
_diffrn_detector_distance-ccd 4.958
_diffrn_measurement_frame_time-ccd 23
_diffrn_measurement_total_time-ccd 14.71
_diffrn_measurement_frame_size-ccd 512

loop_
_symmetry_equiv_pos_as_xyz
'x, y, z'
'-x, -y, -z'

loop_
_atom_site_label
_atom_site_type_symbol
_atom_site_fract_x
_atom_site_fract_y
_atom_site_fract_z
_atom_site_U_iso_or_equiv
_atom_site_adp_type
_atom_site_occupancy
_atom_site_symmetry_multiplicity
_atom_site_calc_flag
_atom_site_refinement_flags
_atom_site_disorder_assembly
_atom_site_disorder_group
Pt1 Pt 0.06305(3) -0.06802(3) 0.241040(18) 0.03245(9) Uani 1 1 d . A .
O1 O 0.0080(5) -0.1058(5) 0.1081(3) 0.0459(14) Uani 1 1 d D . .
O2 O 0.1682(5) -0.1774(5) 0.2351(4) 0.0464(15) Uani 1 1 d D . .
H3 H 0.2491(15) -0.143(6) 0.259(4) 0.056 Uiso 1 1 d D . .
H4 H 0.159(6) -0.233(9) 0.190(5) 0.056 Uiso 1 1 d D . .
C3 C -0.0973(7) -0.2251(7) 0.2261(5) 0.043(2) Uani 1 1 d . . .
H31 H -0.1504 -0.2541 0.1637 0.064 Uiso 1 1 calc R A .
H32 H -0.1498 -0.2057 0.2654 0.064 Uiso 1 1 calc R . .
H33 H -0.0690 -0.2911 0.2420 0.064 Uiso 1 1 calc R . .
C4 C 0.1148(13) -0.0586(18) 0.0668(9) 0.081(6) Uani 0.74(3) 1 d PDU A 1
H41 H 0.0789 -0.0765 0.0020 0.122 Uiso 0.74(3) 1 calc PR A 1
H42 H 0.1768 -0.0999 0.0790 0.122 Uiso 0.74(3) 1 calc PR A 1
H43 H 0.1604 0.0323 0.0919 0.122 Uiso 0.74(3) 1 calc PR A 1
C4A C 0.074(5) -0.006(3) 0.066(3) 0.081(6) Uani 0.26(3) 1 d PD A 2
H44 H 0.1691 0.0148 0.0838 0.122 Uiso 0.26(3) 1 calc PR A 2
H45 H 0.0562 0.0690 0.0869 0.122 Uiso 0.26(3) 1 calc PR A 2
H46 H 0.0411 -0.0361 0.0010 0.122 Uiso 0.26(3) 1 calc PR A 2
S1 S 0.26893(19) 0.22399(18) 0.32419(13) 0.0397(5) Uani 1 1 d . A .
O11 O 0.2461(5) 0.1019(5) 0.2627(3) 0.0426(13) Uani 1 1 d . . .
O12 O 0.2458(6) 0.3120(5) 0.2754(4) 0.0576(16) Uani 1 1 d . . .
O13 O 0.3892(5) 0.2695(6) 0.3944(4) 0.0586(17) Uani 1 1 d . . .
C1 C 0.1366(7) 0.1850(6) 0.3812(5) 0.0351(18) Uani 1 1 d . . .
H1 H 0.1518 0.2627 0.4273 0.042 Uiso 1 1 calc R A .
N11 N -0.0425(6) 0.0423(5) 0.2475(4) 0.0337(15) Uani 1 1 d . . .
C10 C -0.1561(8) 0.0133(8) 0.1859(5) 0.049(2) Uani 1 1 d . A .
H10 H -0.1893 -0.0628 0.1402 0.059 Uiso 1 1 calc R . .
C11 C -0.2265(9) 0.0905(9) 0.1867(6) 0.067(3) Uani 1 1 d . . .
H11 H -0.3074 0.0666 0.1429 0.081 Uiso 1 1 calc R A .
C12 C -0.1776(9) 0.2034(8) 0.2522(6) 0.056(2) Uani 1 1 d . A .
H12 H -0.2235 0.2585 0.2529 0.067 Uiso 1 1 calc R . .
C13 C -0.0610(8) 0.2343(7) 0.3163(5) 0.044(2) Uani 1 1 d . . .
H13 H -0.0275 0.3100 0.3624 0.052 Uiso 1 1 calc R A .
C14 C 0.0080(7) 0.1531(6) 0.3132(5) 0.0347(18) Uani 1 1 d . A .
N12 N 0.1121(5) -0.0339(5) 0.3789(4) 0.0307(14) Uani 1 1 d . . .
C15 C 0.1445(7) 0.0854(7) 0.4304(5) 0.0350(18) Uani 1 1 d . A .
C16 C 0.1873(7) 0.1137(7) 0.5237(5) 0.0401(19) Uani 1 1 d . . .
H16 H 0.2090 0.1961 0.5589 0.048 Uiso 1 1 calc R A .
C17 C 0.1976(8) 0.0207(8) 0.5640(5) 0.044(2) Uani 1 1 d . A .
H17 H 0.2275 0.0391 0.6274 0.052 Uiso 1 1 calc R . .
C18 C 0.1638(8) -0.1014(8) 0.5114(5) 0.044(2) Uani 1 1 d . . .
H18 H 0.1699 -0.1666 0.5385 0.052 Uiso 1 1 calc R A .
C19 C 0.1217(7) -0.1244(7) 0.4195(5) 0.0391(19) Uani 1 1 d . A .
H19 H 0.0986 -0.2067 0.3836 0.047 Uiso 1 1 calc R . .
Pt2 Pt 0.20393(3) 0.51822(2) 0.117802(18) 0.02735(8) Uani 1 1 d . . .
O3 O 0.0959(5) 0.6240(5) 0.1214(3) 0.0415(14) Uani 1 1 d D . .
H5 H 0.029(3) 0.605(5) 0.079(3) 0.050 Uiso 1 1 d D . .
O4 O 0.1454(4) 0.4713(4) -0.0168(3) 0.0314(11) Uani 1 1 d . . .
C5 C 0.0437(7) 0.3642(6) 0.1111(5) 0.0366(18) Uani 1 1 d . . .
H51 H 0.0002 0.3182 0.0482 0.055 Uiso 1 1 calc R . .
H52 H -0.0175 0.3911 0.1380 0.055 Uiso 1 1 calc R . .
H53 H 0.0718 0.3094 0.1437 0.055 Uiso 1 1 calc R . .
C6 C 0.2400(8) 0.5362(8) -0.0593(5) 0.049(2) Uani 1 1 d . . .
H61 H 0.2591 0.6264 -0.0416 0.074 Uiso 1 1 calc R . .
H62 H 0.2047 0.5051 -0.1245 0.074 Uiso 1 1 calc R . .
H63 H 0.3208 0.5213 -0.0409 0.074 Uiso 1 1 calc R . .
S2 S 0.51114(19) 0.70570(18) 0.17920(13) 0.0390(5) Uani 1 1 d . . .
O21 O 0.3768(4) 0.6935(4) 0.1321(3) 0.0364(12) Uani 1 1 d . . .
O22 O 0.5784(5) 0.8236(5) 0.2481(4) 0.0531(16) Uani 1 1 d . . .
O23 O 0.5850(5) 0.6778(6) 0.1181(4) 0.0559(16) Uani 1 1 d . . .
C2 C 0.4808(7) 0.5824(6) 0.2395(4) 0.0305(17) Uani 1 1 d . . .
H2 H 0.5673 0.5962 0.2801 0.037 Uiso 1 1 calc R . .
N21 N 0.2618(5) 0.5645(5) 0.2558(3) 0.0246(13) Uani 1 1 d . . .
C20 C 0.1747(7) 0.5646(6) 0.3048(5) 0.0336(17) Uani 1 1 d . . .
H20 H 0.0860 0.5470 0.2754 0.040 Uiso 1 1 calc R . .
C21 C 0.2137(7) 0.5904(7) 0.3980(5) 0.0375(18) Uani 1 1 d . . .
H21 H 0.1515 0.5888 0.4316 0.045 Uiso 1 1 calc R . .
C22 C 0.3436(7) 0.6184(7) 0.4416(5) 0.041(2) Uani 1 1 d . . .
H22 H 0.3713 0.6369 0.5050 0.050 Uiso 1 1 calc R . .
C23 C 0.4331(7) 0.6191(7) 0.3907(5) 0.0349(18) Uani 1 1 d . . .
H23 H 0.5226 0.6391 0.4195 0.042 Uiso 1 1 calc R . .
C24 C 0.3908(7) 0.5906(6) 0.2988(5) 0.0300(16) Uani 1 1 d . . .
N22 N 0.3155(5) 0.4119(5) 0.1134(4) 0.0277(13) Uani 1 1 d . . .
C25 C 0.4347(6) 0.4542(7) 0.1740(5) 0.0309(17) Uani 1 1 d . . .
C26 C 0.5120(7) 0.3822(7) 0.1764(5) 0.042(2) Uani 1 1 d . . .
H26 H 0.5947 0.4127 0.2194 0.050 Uiso 1 1 calc R . .
C27 C 0.4672(8) 0.2656(8) 0.1154(6) 0.051(2) Uani 1 1 d . . .
H27 H 0.5177 0.2147 0.1165 0.061 Uiso 1 1 calc R . .
C28 C 0.3473(8) 0.2260(8) 0.0530(5) 0.047(2) Uani 1 1 d . . .
H28 H 0.3156 0.1474 0.0102 0.056 Uiso 1 1 calc R . .
C29 C 0.2727(7) 0.2996(7) 0.0523(5) 0.0377(19) Uani 1 1 d . . .
H29 H 0.1909 0.2711 0.0086 0.045 Uiso 1 1 calc R . .
B1 B 0.1665(10) 0.4664(9) 0.6115(6) 0.041(2) Uani 1 1 d . . .
F1 F 0.2178(6) 0.5870(5) 0.6039(4) 0.0814(17) Uani 1 1 d . . .
F2 F 0.0709(6) 0.3909(6) 0.5360(4) 0.0876(19) Uani 1 1 d . . .
F3 F 0.2620(5) 0.4177(6) 0.6239(4) 0.092(2) Uani 1 1 d . . .
F4 F 0.1167(6) 0.4712(6) 0.6852(4) 0.0891(18) Uani 1 1 d . . .
O1A O 0.417(2) -0.0788(19) 0.0442(15) 0.178(8) Uani 0.50 1 d PDU . .
C1A C 0.5000 0.0000 0.0000 0.178(8) Uani 1 2 d SDU . .
O1B O 0.4345(17) -0.0317(16) 0.2547(16) 0.145(7) Uani 0.50 1 d PDU . 1
C1B C 0.517(3) 0.074(2) 0.3320(18) 0.120(9) Uani 0.50 1 d PDU B 1
O1C O 0.4118(15) -0.0873(14) 0.3378(13) 0.108(6) Uani 0.50 1 d PDU . 2
C1C C 0.490(2) 0.0376(19) 0.3955(17) 0.098(7) Uani 0.50 1 d PDU . 2
O1D O 0.473(3) -0.028(3) 0.4521(7) 0.080(9) Uani 0.13 1 d PD . 1
C1D C 0.473(3) -0.028(3) 0.4521(7) 0.080(9) Uani 0.13 1 d PU . 1

loop_
_atom_site_aniso_label
_atom_site_aniso_U_11
_atom_site_aniso_U_22
_atom_site_aniso_U_33
_atom_site_aniso_U_23
_atom_site_aniso_U_13
_atom_site_aniso_U_12
Pt1 0.03233(17) 0.03007(16) 0.02812(16) -0.00293(12) 0.00433(13) 0.01063(13)
O1 0.052(3) 0.050(3) 0.030(3) 0.001(2) 0.007(3) 0.020(3)
O2 0.040(3) 0.035(3) 0.058(4) -0.004(3) 0.001(3) 0.020(3)
C3 0.035(4) 0.032(4) 0.048(5) 0.001(4) 0.004(4) 0.005(4)
C4 0.097(11) 0.076(11) 0.046(6) 0.001(7) 0.016(7) 0.012(8)
C4A 0.097(11) 0.076(11) 0.046(6) 0.001(7) 0.016(7) 0.012(8)
S1 0.0362(11) 0.0332(10) 0.0390(11) 0.0021(8) 0.0051(9) 0.0061(9)
O11 0.044(3) 0.033(3) 0.046(3) 0.000(2) 0.022(3) 0.009(2)
O12 0.062(4) 0.047(3) 0.064(4) 0.019(3) 0.020(3) 0.017(3)
O13 0.040(3) 0.067(4) 0.045(3) -0.003(3) 0.001(3) 0.005(3)
C1 0.039(4) 0.025(4) 0.030(4) -0.004(3) 0.007(3) 0.005(3)
N11 0.035(3) 0.033(3) 0.028(3) 0.001(3) 0.004(3) 0.012(3)
C10 0.046(5) 0.049(5) 0.043(5) -0.011(4) 0.001(4) 0.023(4)
C11 0.057(6) 0.084(7) 0.055(6) -0.006(5) -0.009(5) 0.044(5)
C12 0.056(5) 0.065(6) 0.054(6) 0.003(4) 0.011(5) 0.041(5)
C13 0.048(5) 0.037(4) 0.049(5) 0.004(4) 0.013(4) 0.023(4)
C14 0.040(4) 0.031(4) 0.036(4) 0.006(3) 0.014(4) 0.015(3)
N12 0.028(3) 0.026(3) 0.033(3) 0.003(3) 0.008(3) 0.007(3)
C15 0.030(4) 0.032(4) 0.040(4) 0.002(3) 0.009(3) 0.012(3)
C16 0.046(5) 0.034(4) 0.033(4) -0.001(3) 0.008(4) 0.010(4)
C17 0.048(5) 0.059(5) 0.021(4) 0.003(4) 0.002(4) 0.024(4)
C18 0.042(5) 0.049(5) 0.037(4) 0.012(4) 0.002(4) 0.018(4)
C19 0.041(4) 0.033(4) 0.041(5) 0.005(3) 0.010(4) 0.013(4)
Pt2 0.02351(15) 0.02851(15) 0.02404(15) -0.00061(11) 0.00106(12) 0.00902(12)
O3 0.041(3) 0.034(3) 0.037(3) -0.008(2) -0.009(2) 0.018(3)
O4 0.023(3) 0.040(3) 0.024(2) 0.004(2) 0.000(2) 0.008(2)
C5 0.030(4) 0.032(4) 0.035(4) -0.001(3) 0.002(3) 0.004(3)
C6 0.047(5) 0.057(5) 0.033(4) 0.002(4) 0.001(4) 0.015(4)
S2 0.0291(10) 0.0398(11) 0.0366(11) 0.0048(8) 0.0034(9) 0.0044(8)
O21 0.025(3) 0.034(3) 0.040(3) 0.007(2) 0.002(2) 0.003(2)
O22 0.039(3) 0.038(3) 0.056(4) 0.003(3) -0.009(3) -0.003(3)
O23 0.045(3) 0.079(4) 0.051(4) 0.020(3) 0.025(3) 0.025(3)
C2 0.027(4) 0.038(4) 0.021(4) -0.003(3) -0.003(3) 0.015(3)
N21 0.023(3) 0.024(3) 0.023(3) 0.001(2) 0.002(2) 0.009(2)
C20 0.028(4) 0.039(4) 0.032(4) 0.003(3) 0.003(3) 0.016(3)
C21 0.042(4) 0.043(4) 0.034(4) 0.009(3) 0.018(4) 0.021(4)
C22 0.039(5) 0.051(5) 0.025(4) -0.002(3) 0.005(4) 0.012(4)
C23 0.025(4) 0.047(4) 0.025(4) 0.001(3) 0.001(3) 0.010(3)
C24 0.028(4) 0.023(3) 0.032(4) 0.001(3) 0.005(3) 0.007(3)
N22 0.025(3) 0.029(3) 0.026(3) 0.003(2) 0.000(2) 0.011(3)
C25 0.021(4) 0.048(4) 0.028(4) 0.013(3) 0.009(3) 0.016(3)
C26 0.030(4) 0.060(5) 0.038(4) 0.009(4) 0.005(3) 0.026(4)
C27 0.045(5) 0.055(5) 0.053(5) 0.004(4) 0.005(4) 0.028(4)
C28 0.059(5) 0.048(5) 0.035(4) -0.002(4) 0.011(4) 0.031(4)
C29 0.039(4) 0.040(4) 0.027(4) -0.002(3) 0.003(3) 0.014(4)
B1 0.047(6) 0.036(5) 0.041(5) 0.010(4) 0.019(5) 0.014(4)
F1 0.118(5) 0.060(3) 0.077(4) 0.014(3) 0.063(4) 0.029(3)
F2 0.067(4) 0.095(4) 0.072(4) -0.018(3) -0.013(3) 0.033(3)
F3 0.059(3) 0.096(4) 0.105(5) -0.015(3) -0.016(3) 0.048(3)
F4 0.122(5) 0.090(4) 0.086(4) 0.038(3) 0.069(4) 0.047(4)
O1A 0.198(13) 0.157(12) 0.176(13) 0.041(9) 0.017(9) 0.085(10)
C1A 0.198(13) 0.157(12) 0.176(13) 0.041(9) 0.017(9) 0.085(10)
O1B 0.090(10) 0.099(11) 0.225(16) -0.033(10) 0.025(11) 0.058(9)
C1B 0.106(15) 0.134(15) 0.122(15) 0.015(11) 0.010(12) 0.068(12)
O1C 0.078(10) 0.102(10) 0.126(12) -0.011(9) 0.005(9) 0.045(8)
C1C 0.100(14) 0.108(12) 0.080(13) 0.002(10) 0.003(12) 0.057(11)
O1D 0.069(12) 0.078(12) 0.099(13) 0.011(9) 0.025(9) 0.039(9)
C1D 0.069(12) 0.078(12) 0.099(13) 0.011(9) 0.025(9) 0.039(9)

loop_
_atom_type_symbol
_atom_type_description
_atom_type_scat_dispersion_real
_atom_type_scat_dispersion_imag
_atom_type_scat_source
C C 0.0033 0.0016 'International Tables Vol C Tables 4.2.6.8 and 6.1.1.4'
H H 0.0000 0.0000 'International Tables Vol C Tables 4.2.6.8 and 6.1.1.4'
B B 0.0013 0.0007 'International Tables Vol C Tables 4.2.6.8 and 6.1.1.4'
N N 0.0061 0.0033 'International Tables Vol C Tables 4.2.6.8 and 6.1.1.4'
O O 0.0106 0.0060 'International Tables Vol C Tables 4.2.6.8 and 6.1.1.4'
F F 0.0171 0.0103 'International Tables Vol C Tables 4.2.6.8 and 6.1.1.4'
S S 0.1246 0.1234 'International Tables Vol C Tables 4.2.6.8 and 6.1.1.4'
Pt Pt -1.7033 8.3905 'International Tables Vol C Tables 4.2.6.8 and 6.1.1.4'

loop_
_geom_angle_atom_site_label_1
_geom_angle_atom_site_label_2
_geom_angle_atom_site_label_3
_geom_angle
O1 Pt1 O2 91.1(2)
O1 Pt1 N11 89.1(2)
O2 Pt1 N11 179.8(2)
O1 Pt1 C3 85.2(3)
O2 Pt1 C3 88.0(3)
N11 Pt1 C3 92.0(3)
O1 Pt1 N12 177.5(2)
O2 Pt1 N12 89.6(2)
N11 Pt1 N12 90.2(2)
C3 Pt1 N12 92.5(3)
O1 Pt1 O11 97.0(2)
O2 Pt1 O11 89.8(2)
N11 Pt1 O11 90.1(2)
C3 Pt1 O11 177.0(3)
N12 Pt1 O11 85.4(2)
C4 O1 Pt1 114.6(7)
C4A O1 Pt1 116.9(17)
Pt1 O2 H3 117(5)
Pt1 O2 H4 125(8)
H3 O2 H4 106(3)
Pt1 C3 H31 109.5
Pt1 C3 H32 109.5
H31 C3 H32 109.5
Pt1 C3 H33 109.5
H31 C3 H33 109.5
H32 C3 H33 109.5
O1 C4 H41 109.5
O1 C4 H42 109.5
O1 C4 H43 109.5
O13 S1 O12 116.9(4)
O13 S1 O11 112.4(3)
O12 S1 O11 111.8(3)
O13 S1 C1 105.3(3)
O12 S1 C1 105.0(4)
O11 S1 C1 104.0(3)
S1 O11 Pt1 121.1(3)
C14 C1 C15 116.0(6)
C14 C1 S1 108.1(5)
C15 C1 S1 110.2(5)
C14 C1 H1 107.4
C15 C1 H1 107.4
S1 C1 H1 107.4
C10 N11 C14 119.6(6)
C10 N11 Pt1 121.5(5)
C14 N11 Pt1 118.8(5)
N11 C10 C11 122.4(7)
N11 C10 H10 118.8
C11 C10 H10 118.8
C10 C11 C12 119.4(8)
C10 C11 H11 120.3
C12 C11 H11 120.3
C13 C12 C11 119.0(8)
C13 C12 H12 120.5
C11 C12 H12 120.5
C12 C13 C14 120.0(7)
C12 C13 H13 120.0
C14 C13 H13 120.0
N11 C14 C13 119.7(7)
N11 C14 C1 119.0(6)
C13 C14 C1 121.3(6)
C19 N12 C15 119.3(6)
C19 N12 Pt1 121.2(5)
C15 N12 Pt1 119.4(5)
N12 C15 C16 120.8(7)
N12 C15 C1 117.2(6)
C16 C15 C1 122.0(6)
C17 C16 C15 119.3(7)
C17 C16 H16 120.4
C15 C16 H16 120.4
C16 C17 C18 120.0(7)
C16 C17 H17 120.0
C18 C17 H17 120.0
C19 C18 C17 118.4(7)
C19 C18 H18 120.8
C17 C18 H18 120.8
N12 C19 C18 122.3(7)
N12 C19 H19 118.9
C18 C19 H19 118.9
O3 Pt2 O4 89.6(2)
O3 Pt2 N22 179.3(2)
O4 Pt2 N22 90.1(2)
O3 Pt2 C5 90.1(3)
O4 Pt2 C5 86.4(2)
N22 Pt2 C5 90.6(3)
O3 Pt2 N21 90.3(2)
O4 Pt2 N21 179.3(2)
N22 Pt2 N21 90.0(2)
C5 Pt2 N21 92.9(3)
O3 Pt2 O21 87.6(2)
O4 Pt2 O21 96.17(18)
N22 Pt2 O21 91.8(2)
C5 Pt2 O21 176.5(2)
N21 Pt2 O21 84.56(19)
Pt2 O3 H5 119(4)
C6 O4 Pt2 115.1(4)
Pt2 C5 H51 109.5
Pt2 C5 H52 109.5
H51 C5 H52 109.5
Pt2 C5 H53 109.5
H51 C5 H53 109.5
H52 C5 H53 109.5
O4 C6 H61 109.5
O4 C6 H62 109.5
H61 C6 H62 109.5
O4 C6 H63 109.5
H61 C6 H63 109.5
H62 C6 H63 109.5
O23 S2 O22 115.5(4)
O23 S2 O21 112.9(3)
O22 S2 O21 111.2(3)
O23 S2 C2 106.7(3)
O22 S2 C2 105.6(3)
O21 S2 C2 104.0(3)
S2 O21 Pt2 119.5(3)
C24 C2 C25 113.5(6)
C24 C2 S2 112.8(5)
C25 C2 S2 110.0(5)
C24 C2 H2 106.7
C25 C2 H2 106.7
S2 C2 H2 106.7
C20 N21 C24 119.5(6)
C20 N21 Pt2 121.3(4)
C24 N21 Pt2 119.1(4)
N21 C20 C21 120.8(6)
N21 C20 H20 119.6
C21 C20 H20 119.6
C22 C21 C20 119.9(7)
C22 C21 H21 120.1
C20 C21 H21 120.1
C21 C22 C23 119.0(7)
C21 C22 H22 120.5
C23 C22 H22 120.5
C24 C23 C22 119.7(7)
C24 C23 H23 120.2
C22 C23 H23 120.2
C23 C24 N21 121.1(6)
C23 C24 C2 122.4(6)
N21 C24 C2 116.6(6)
C29 N22 C25 119.5(6)
C29 N22 Pt2 121.5(5)
C25 N22 Pt2 119.0(4)
N22 C25 C26 121.2(6)
N22 C25 C2 117.8(6)
C26 C25 C2 121.1(6)
C27 C26 C25 119.6(7)
C27 C26 H26 120.2
C25 C26 H26 120.2
C28 C27 C26 118.2(7)
C28 C27 H27 120.9
C26 C27 H27 120.9
C27 C28 C29 120.9(7)
C27 C28 H28 119.6
C29 C28 H28 119.6
N22 C29 C28 120.6(7)
N22 C29 H29 119.7
C28 C29 H29 119.7
F2 B1 F1 110.9(8)
F2 B1 F3 107.8(7)
F1 B1 F3 110.7(8)
F2 B1 F4 110.9(8)
F1 B1 F4 107.0(7)
F3 B1 F4 109.6(8)

loop_
_geom_bond_atom_site_label_1
_geom_bond_atom_site_label_2
_geom_bond_distance
_geom_bond_site_symmetry_2
Pt1 O1 1.968(5) .
Pt1 O2 1.992(5) .
Pt1 N11 2.004(6) .
Pt1 C3 2.016(7) .
Pt1 N12 2.044(6) .
Pt1 O11 2.225(5) .
O1 C4 1.449(9) .
O1 C4A 1.474(10) .
O2 O1C 2.618(16) .
O2 O1B 2.798(19) .
O2 H3 0.828(10) .
O2 H4 0.831(10) .
C3 H31 0.9700 .
C3 H32 0.9700 .
C3 H33 0.9700 .
C4 H41 0.9700 .
C4 H42 0.9700 .
C4 H43 0.9700 .
S1 O13 1.425(5) .
S1 O12 1.431(6) .
S1 O11 1.475(5) .
S1 C1 1.829(8) .
C1 C14 1.494(10) .
C1 C15 1.508(10) .
C1 H1 0.9900 .
N11 C10 1.331(9) .
N11 C14 1.361(8) .
C10 C11 1.369(11) .
C10 H10 0.9400 .
C11 C12 1.377(12) .
C11 H11 0.9400 .
C12 C13 1.370(11) .
C12 H12 0.9400 .
C13 C14 1.398(10) .
C13 H13 0.9400 .
N12 C19 1.337(9) .
N12 C15 1.361(8) .
C15 C16 1.382(10) .
C16 C17 1.361(10) .
C16 H16 0.9400 .
C17 C18 1.392(10) .
C17 H17 0.9400 .
C18 C19 1.367(10) .
C18 H18 0.9400 .
C19 H19 0.9400 .
Pt2 O3 1.981(5) .
Pt2 O4 1.989(4) .
Pt2 N22 2.020(5) .
Pt2 C5 2.024(7) .
Pt2 N21 2.040(5) .
Pt2 O21 2.220(5) .
O3 H5 0.829(10) .
O4 C6 1.420(9) .
C5 H51 0.9700 .
C5 H52 0.9700 .
C5 H53 0.9700 .
C6 H61 0.9700 .
C6 H62 0.9700 .
C6 H63 0.9700 .
S2 O23 1.431(6) .
S2 O22 1.441(5) .
S2 O21 1.481(5) .
S2 C2 1.815(7) .
C2 C24 1.497(10) .
C2 C25 1.508(9) .
C2 H2 0.9900 .
N21 C20 1.342(9) .
N21 C24 1.367(8) .
C20 C21 1.381(10) .
C20 H20 0.9400 .
C21 C22 1.373(10) .
C21 H21 0.9400 .
C22 C23 1.382(10) .
C22 H22 0.9400 .
C23 C24 1.362(9) .
C23 H23 0.9400 .
N22 C29 1.344(8) .
N22 C25 1.348(8) .
C25 C26 1.382(10) .
C26 C27 1.377(11) .
C26 H26 0.9400 .
C27 C28 1.368(10) .
C27 H27 0.9400 .
C28 C29 1.373(10) .
C28 H28 0.9400 .
C29 H29 0.9400 .
B1 F2 1.350(10) .
B1 F1 1.355(10) .
B1 F3 1.357(11) .
B1 F4 1.366(10) .
O1A C1A 1.432(14) .
O1B C1B 1.452(14) .
O1C C1C 1.436(14) .
O1D C1D 1.438(15) 2_656
O1A O1A 2.86(3) 2_655
O1A O21 3.117(17) 1_545
O1A O1B 3.19(3) .
O1B O22 2.677(17) 1_545
O1B O1D 3.01(3) .
O1B O11 2.998(17) .
O1C O22 2.864(18) 1_545

loop_
_geom_hbond_atom_site_label_D
_geom_hbond_atom_site_label_H
_geom_hbond_atom_site_label_A
_geom_hbond_distance_DH
_geom_hbond_distance_HA
_geom_hbond_distance_DA
_geom_hbond_angle_DHA
_geom_hbond_site_symmetry_A
O3 H5 O4 0.829(10) 1.82(2) 2.607(6) 158(5) 2_565
O2 H4 O3 0.831(10) 1.64(5) 2.424(6) 155(11) 1_545
O2 H3 O1B 0.828(10) 2.05(4) 2.798(19) 150(7) .
O2 H3 O1C 0.828(10) 1.82(3) 2.618(16) 163(8) .

loop_
_geom_torsion_atom_site_label_1
_geom_torsion_atom_site_label_2
_geom_torsion_atom_site_label_3
_geom_torsion_atom_site_label_4
_geom_torsion
_geom_torsion_site_symmetry_1
O2 Pt1 O1 C4 -65.3(11) .
N11 Pt1 O1 C4 114.7(11) .
C3 Pt1 O1 C4 -153.2(11) .
O11 Pt1 O1 C4 24.7(11) .
O2 Pt1 O1 C4A -104(3) .
N11 Pt1 O1 C4A 76(3) .
C3 Pt1 O1 C4A 168(3) .
O11 Pt1 O1 C4A -14(3) .
O13 S1 O11 Pt1 122.5(4) .
O12 S1 O11 Pt1 -103.7(4) .
C1 S1 O11 Pt1 9.1(4) .
O1 Pt1 O11 S1 126.1(4) .
O2 Pt1 O11 S1 -142.9(4) .
N11 Pt1 O11 S1 36.9(4) .
N12 Pt1 O11 S1 -53.2(4) .
O13 S1 C1 C14 172.5(5) .
O12 S1 C1 C14 48.5(5) .
O11 S1 C1 C14 -69.1(5) .
O13 S1 C1 C15 -59.8(5) .
O12 S1 C1 C15 176.2(5) .
O11 S1 C1 C15 58.6(5) .
O1 Pt1 N11 C10 35.1(6) .
C3 Pt1 N11 C10 -50.0(6) .
N12 Pt1 N11 C10 -142.5(6) .
O11 Pt1 N11 C10 132.1(6) .
O1 Pt1 N11 C14 -140.8(6) .
C3 Pt1 N11 C14 134.1(6) .
N12 Pt1 N11 C14 41.6(6) .
O11 Pt1 N11 C14 -43.8(6) .
C14 N11 C10 C11 -1.0(13) .
Pt1 N11 C10 C11 -176.9(7) .
N11 C10 C11 C12 1.2(15) .
C10 C11 C12 C13 -1.5(15) .
C11 C12 C13 C14 1.7(13) .
C10 N11 C14 C13 1.1(11) .
Pt1 N11 C14 C13 177.1(5) .
C10 N11 C14 C1 -179.3(7) .
Pt1 N11 C14 C1 -3.3(9) .
C12 C13 C14 N11 -1.4(12) .
C12 C13 C14 C1 178.9(8) .
C15 C1 C14 N11 -53.2(9) .
S1 C1 C14 N11 71.1(7) .
C15 C1 C14 C13 126.4(8) .
S1 C1 C14 C13 -109.2(7) .
O2 Pt1 N12 C19 -36.9(6) .
N11 Pt1 N12 C19 143.2(6) .
C3 Pt1 N12 C19 51.1(6) .
O11 Pt1 N12 C19 -126.7(6) .
O2 Pt1 N12 C15 138.5(5) .
N11 Pt1 N12 C15 -41.4(5) .
C3 Pt1 N12 C15 -133.4(5) .
O11 Pt1 N12 C15 48.7(5) .
C19 N12 C15 C16 0.2(10) .
Pt1 N12 C15 C16 -175.3(5) .
C19 N12 C15 C1 177.9(6) .
Pt1 N12 C15 C1 2.4(8) .
C14 C1 C15 N12 52.9(9) .
S1 C1 C15 N12 -70.3(7) .
C14 C1 C15 C16 -129.4(7) .
S1 C1 C15 C16 107.4(7) .
N12 C15 C16 C17 0.4(11) .
C1 C15 C16 C17 -177.3(7) .
C15 C16 C17 C18 -0.7(12) .
C16 C17 C18 C19 0.5(12) .
C15 N12 C19 C18 -0.4(11) .
Pt1 N12 C19 C18 175.0(6) .
C17 C18 C19 N12 0.1(12) .
O3 Pt2 O4 C6 102.4(5) .
N22 Pt2 O4 C6 -77.0(5) .
C5 Pt2 O4 C6 -167.5(5) .
O21 Pt2 O4 C6 14.8(5) .
O23 S2 O21 Pt2 99.3(4) .
O22 S2 O21 Pt2 -129.1(3) .
C2 S2 O21 Pt2 -15.9(4) .
O1B S2 O21 Pt2 -130.7(6) 1_565
O3 Pt2 O21 S2 149.4(3) .
O4 Pt2 O21 S2 -121.2(3) .
N22 Pt2 O21 S2 -31.0(3) .
N21 Pt2 O21 S2 58.9(3) .
O23 S2 C2 C24 -173.5(5) .
O22 S2 C2 C24 63.2(5) .
O21 S2 C2 C24 -54.0(5) .
O1B S2 C2 C24 16.3(6) 1_565
O23 S2 C2 C25 -45.7(5) .
O22 S2 C2 C25 -169.0(5) .
O21 S2 C2 C25 73.8(5) .
O1B S2 C2 C25 144.1(5) 1_565
O3 Pt2 N21 C20 44.1(5) .
N22 Pt2 N21 C20 -136.6(5) .
C5 Pt2 N21 C20 -46.0(5) .
O21 Pt2 N21 C20 131.6(5) .
O3 Pt2 N21 C24 -138.7(5) .
N22 Pt2 N21 C24 40.6(5) .
C5 Pt2 N21 C24 131.2(5) .
O21 Pt2 N21 C24 -51.2(5) .
C24 N21 C20 C21 -0.2(10) .
Pt2 N21 C20 C21 177.0(5) .
N21 C20 C21 C22 1.1(11) .
C20 C21 C22 C23 -0.6(11) .
C21 C22 C23 C24 -0.8(11) .
C22 C23 C24 N21 1.7(11) .
C22 C23 C24 C2 -176.5(7) .
C20 N21 C24 C23 -1.2(10) .
Pt2 N21 C24 C23 -178.5(5) .
C20 N21 C24 C2 177.1(6) .
Pt2 N21 C24 C2 -0.2(8) .
C25 C2 C24 C23 120.4(7) .
S2 C2 C24 C23 -113.7(7) .
C25 C2 C24 N21 -57.9(8) .
S2 C2 C24 N21 68.0(7) .
O4 Pt2 N22 C29 -39.0(6) .
C5 Pt2 N22 C29 47.4(6) .
N21 Pt2 N22 C29 140.3(6) .
O21 Pt2 N22 C29 -135.2(6) .
O4 Pt2 N22 C25 141.9(5) .
C5 Pt2 N22 C25 -131.7(5) .
N21 Pt2 N22 C25 -38.9(5) .
O21 Pt2 N22 C25 45.7(5) .
C29 N22 C25 C26 -2.1(10) .
Pt2 N22 C25 C26 177.0(5) .
C29 N22 C25 C2 178.2(6) .
Pt2 N22 C25 C2 -2.7(8) .
C24 C2 C25 N22 60.5(8) .
S2 C2 C25 N22 -67.0(7) .
C24 C2 C25 C26 -119.2(7) .
S2 C2 C25 C26 113.4(7) .
N22 C25 C26 C27 0.5(12) .
C2 C25 C26 C27 -179.8(7) .
C25 C26 C27 C28 1.1(13) .
C26 C27 C28 C29 -1.1(13) .
C25 N22 C29 C28 2.1(11) .
Pt2 N22 C29 C28 -177.0(6) .
C27 C28 C29 N22 -0.6(13) .
